data_7715904
loop_
_publ_author_name
'Bhunia, Pradip'
'Maity, Souvik'
'Ghosh, Tanmoy Kumar'
'Mondal, Arpan'
'Mayans, J&#xfa;lia'
'Ghosh, Ashutosh'

_publ_section_title
;
 Cu(II)-Ln(III) (Ln = Gd, Tb and Dy) complexes of an unsymmetrical
 N<sub>2</sub>O<sub>3</sub> donor ligand: field induced SMM behaviour of
 Cu(II)-Tb(III) complexes.
;
_journal_issue 21
_journal_name_full 'Dalton transactions (Cambridge, England : 2003)'
_journal_page_first 9171
_journal_page_last 9182
_journal_paper_doi 10.1039/d4dt00304g
_journal_volume 53
_journal_year 2024
_chemical_formula_moiety 'C16.998 H17.998 Cu N5 O13 Tb, C17 H16 Cu N2 O3'
_chemical_formula_sum 'C33.998 H33.998 Cu2 N7 O16 Tb'
_chemical_formula_weight 1082.671
_space_group_crystal_system monoclinic
_space_group_IT_number 14
_space_group_name_Hall '-P 2yn'
_space_group_name_H-M_alt 'P 1 21/n 1'
_symmetry_Int_Tables_number 14
_atom_sites_solution_primary dual
_audit_creation_date 2024-01-14
_audit_creation_method
;
Olex2 1.5
(compiled 2021.07.19 svn.r715e62df for OlexSys, GUI svn.r6380)
;
_audit_update_record
;
2024-04-19 deposited with the CCDC.	2024-05-01 downloaded from the CCDC.
;
_cell_angle_alpha 90
_cell_angle_beta 102.026(3)
_cell_angle_gamma 90
_cell_formula_units_Z 4
_cell_length_a 10.2030(9)
_cell_length_b 21.1661(17)
_cell_length_c 18.4262(16)
_cell_measurement_reflns_used 6788
_cell_measurement_temperature 273(2)
_cell_measurement_theta_max 25.00
_cell_measurement_theta_min 2.26
_cell_volume 3891.9(6)
_computing_cell_refinement 'Bruker SAINT'
_computing_data_collection 'Bruker APEX2'
_computing_data_reduction 'Bruker SAINT'
_computing_molecular_graphics 'Olex2 1.5 (Dolomanov et al., 2009)'
_computing_publication_material 'Olex2 1.5 (Dolomanov et al., 2009)'
_computing_structure_refinement 'olex2.refine 1.5 (Bourhis et al., 2015)'
_computing_structure_solution 'XT  (Sheldrick, 2015)'
_diffrn_ambient_temperature 273(2)
_diffrn_measured_fraction_theta_full 0.9928
_diffrn_measured_fraction_theta_max 0.9928
_diffrn_measurement_device_type 'Bruker APEX-II CCD'
_diffrn_measurement_method '\f and \w scans'
_diffrn_radiation_type 'Mo K\a'
_diffrn_radiation_wavelength 0.71073
_diffrn_reflns_av_R_equivalents 0.0458
_diffrn_reflns_av_unetI/netI 0.0746
_diffrn_reflns_Laue_measured_fraction_full 0.9928
_diffrn_reflns_Laue_measured_fraction_max 0.9928
_diffrn_reflns_limit_h_max 9
_diffrn_reflns_limit_h_min -13
_diffrn_reflns_limit_k_max 27
_diffrn_reflns_limit_k_min -23
_diffrn_reflns_limit_l_max 23
_diffrn_reflns_limit_l_min -22
_diffrn_reflns_number 19928
_diffrn_reflns_point_group_measured_fraction_full 0.9928
_diffrn_reflns_point_group_measured_fraction_max 0.9928
_diffrn_reflns_theta_full 24.9999
_diffrn_reflns_theta_max 25.00
_diffrn_reflns_theta_min 2.26
_exptl_absorpt_coefficient_mu 2.963
_exptl_absorpt_correction_T_max 0.685
_exptl_absorpt_correction_T_min 0.320
_exptl_absorpt_correction_type empirical
_exptl_absorpt_process_details sadabs
_exptl_crystal_colour brown
_exptl_crystal_density_diffrn 1.848
_exptl_crystal_description block
_exptl_crystal_F_000 2155.968
_exptl_crystal_size_max 0.41
_exptl_crystal_size_mid 0.33
_exptl_crystal_size_min 0.13
_refine_diff_density_max 1.9269
_refine_diff_density_min -1.7956
_refine_diff_density_rms 0.3302
_refine_ls_d_res_high 0.8409
_refine_ls_d_res_low 9.0109
_refine_ls_goodness_of_fit_ref 1.0841
_refine_ls_hydrogen_treatment constr
_refine_ls_matrix_type full
_refine_ls_number_constraints 102
_refine_ls_number_parameters 692
_refine_ls_number_reflns 6788
_refine_ls_number_restraints 832
_refine_ls_restrained_S_all 1.0170
_refine_ls_R_factor_all 0.1537
_refine_ls_R_factor_gt 0.1207
_refine_ls_shift/su_max -0.0015
_refine_ls_shift/su_mean 0.0000
_refine_ls_structure_factor_coef Fsqd
_refine_ls_weighting_details 'w=1/[\s^2^(Fo^2^)+(0.0000P)^2^+193.7704P] where P=(Fo^2^+2Fc^2^)/3'
_refine_ls_weighting_scheme calc
_refine_ls_wR_factor_gt 0.2666
_refine_ls_wR_factor_ref 0.2875
_reflns_Friedel_coverage 0.0
_reflns_limit_h_max 9
_reflns_limit_h_min -12
_reflns_limit_k_max 25
_reflns_limit_k_min 0
_reflns_limit_l_max 21
_reflns_limit_l_min -8
_reflns_number_gt 4876
_reflns_number_total 6788
_reflns_threshold_expression I>=2u(I)
_cod_data_source_file d4dt00304g2.cif
_cod_data_source_block 2Tb
_cod_depositor_comments 'Adding full bibliography for 7715903--7715905.cif.'
_cod_original_sg_symbol_Hall '-P 2ybc (x-z,y,z)'
_cod_database_code 7715904
_olex2_refinement_description
;
1. Fixed Uiso
 At 1.2 times of:
  All C(H) groups, All C(H,H) groups
 At 1.5 times of:
  All C(H,H,H) groups, All O(H,H,H,H) groups
2. Restrained distances
 C33A-O331
 1.35 with sigma of 0.02
 O331-C332
 1.4 with sigma of 0.02
 C41-C40
 1.457 with sigma of 0.01
 C1-C4
 1.457 with sigma of 0.01
 C2-C1
 1.457 with sigma of 0.01
 O31-C32 \\sim O31A-C32A
 with sigma of 0.02
 O331-C33A \\sim O3-C33B
 with sigma of 0.02
 C37-C32 \\sim C37A-C32A
 with sigma of 0.02
 C37-C36 \\sim C37A-C36A
 with sigma of 0.02
 C37-C38 \\sim C37A-C38A
 with sigma of 0.02
 C32-C33A \\sim C32A-C33B
 with sigma of 0.02
 O331-C332 \\sim O3-C3
 with sigma of 0.02
 C33A-C34 \\sim C33B-C34A
 with sigma of 0.02
 C34-C35 \\sim C34A-C35A
 with sigma of 0.02
 C35-C36 \\sim C35A-C36A
 with sigma of 0.02
 O31-C37 \\sim O31A-C37A
 with sigma of 0.04
 O31-C33A \\sim O31A-C33B
 with sigma of 0.04
 O331-C32 \\sim O3-C32A
 with sigma of 0.04
 O331-C34 \\sim O3-C34A
 with sigma of 0.04
 C332-C33A \\sim C3-C33B
 with sigma of 0.04
 C37-C33A \\sim C37A-C33B
 with sigma of 0.04
 C38-N39 \\sim C38A-N39A
 with sigma of 0.02
 C37-C35 \\sim C37A-C35A
 with sigma of 0.04
 N39-C40 \\sim N39A-C4
 with sigma of 0.02
 C37-N39 \\sim C37A-N39A
 with sigma of 0.04
 C40-C41 \\sim C4-C1
 with sigma of 0.02
 C32-C34 \\sim C32A-C34A
 with sigma of 0.04
 C41-N42 \\sim C1-N42A
 with sigma of 0.02
 C32-C36 \\sim C32A-C36A
 with sigma of 0.04
 N42-C43 \\sim N42A-C43A
 with sigma of 0.02
 C32-C38 \\sim C32A-C38A
 with sigma of 0.04
 C33A-C35 \\sim C33B-C35A
 with sigma of 0.04
 C43-C44 \\sim C43A-C44A
 with sigma of 0.02
 C34-C36 \\sim C34A-C36A
 with sigma of 0.04
 C44-C45 \\sim C44A-C45A
 with sigma of 0.02
 C44-C49 \\sim C44A-C49A
 with sigma of 0.02
 C36-C38 \\sim C36A-C38A
 with sigma of 0.04
 C45-C46 \\sim C45A-C46A
 with sigma of 0.02
 C46-C47 \\sim C46A-C47A
 with sigma of 0.02
 C47-C48B \\sim C47A-C48C
 with sigma of 0.02
 C48B-C49 \\sim C48C-C49A
 with sigma of 0.02
 C49-O50 \\sim C49A-O50A
 with sigma of 0.02
 C38-C40 \\sim C38A-C4
 with sigma of 0.04
 N39-C41 \\sim N39A-C1
 with sigma of 0.04
 C40-N42 \\sim C4-N42A
 with sigma of 0.04
 C41-C43 \\sim C1-C43A
 with sigma of 0.04
 N42-C44 \\sim N42A-C44A
 with sigma of 0.04
 C43-C45 \\sim C43A-C45A
 with sigma of 0.04
 C43-C49 \\sim C43A-C49A
 with sigma of 0.04
 C44-C46 \\sim C44A-C46A
 with sigma of 0.04
 C44-C48B \\sim C44A-C48C
 with sigma of 0.04
 C44-O50 \\sim C44A-O50A
 with sigma of 0.04
 C45-C47 \\sim C45A-C47A
 with sigma of 0.04
 C45-C49 \\sim C45A-C49A
 with sigma of 0.04
 C46-C48B \\sim C46A-C48C
 with sigma of 0.04
 C47-C49 \\sim C47A-C49A
 with sigma of 0.04
 C48B-O50 \\sim C48C-O50A
 with sigma of 0.04
3. Uiso/Uaniso restraints and constraints
Uanis(C26) \\sim Ueq, Uanis(C38) \\sim Ueq: with sigma of 0.05 and sigma for
terminal atoms of 0.01
Uanis(C40) \\sim Ueq, Uanis(C44) \\sim Ueq, Uanis(C45) \\sim Ueq, Uanis(C46)
\\sim Ueq, Uanis(C47) \\sim Ueq: with sigma of 0.05 and sigma for terminal
atoms of 0.01
Uanis(O331) \\sim Ueq, Uanis(C332) \\sim Ueq: with sigma of 0.05 and sigma for
terminal atoms of 0.01
Uanis(C35) \\sim Ueq, Uanis(C34) \\sim Ueq, Uanis(C33A) \\sim Ueq, Uanis(C32)
\\sim Ueq, Uanis(C37) \\sim Ueq, Uanis(C36) \\sim Ueq: with sigma of 0.02 and
sigma for terminal atoms of 0.04
Uanis(O50A) \\sim Ueq, Uanis(O31) \\sim Ueq, Uanis(O31A) \\sim Ueq, Uanis(O50)
\\sim Ueq: with sigma of 0.004 and sigma for terminal atoms of 0.008
Uanis(C48B) \\sim Ueq: with sigma of 0.05 and sigma for terminal atoms of 0.01
Uanis(Tb1b) = Uanis(Tb1a)
4. Rigid body (RIGU) restrains
 C47, O31, C32, C37, C33A, C36, C38, O331, C34, C35, N39, C332, C40, C41, N42,
 C43, C44, C45, C49, C46, C48B, O50
 with sigma for 1-2 distances of 0.004 and sigma for 1-3 distances of 0.004
 N19, O11, C12, C13, C17, C14, C16, C18, C15, C20, C21, N22, C23, C24, C25,
 C29, C26, C28, O30, C27, O281, C282
 with sigma for 1-2 distances of 0.004 and sigma for 1-3 distances of 0.004
 C3, O31A, C32A, C37A, C33B, C36A, C38A, C34A, O3, C35A, N39A, C4, C1, N42A,
 C43A, C44A, C45A, C49A, C46A, C48C, O50A, C47A
 with sigma for 1-2 distances of 0.004 and sigma for 1-3 distances of 0.004
 O11, C12, C13, C17, C14, C16, C18, C15, N19, C20, C21, N22, C23, C24, C25,
 C29, C26, C28, O30, C27, O281, C282
 with sigma for 1-2 distances of 0.004 and sigma for 1-3 distances of 0.004
5. Others
 Sof(Tb1b)=Sof(H1Wc)=Sof(H1Wd)=1-FVAR(1)
 Sof(H1Wa)=Sof(H1Wb)=Sof(Tb1a)=FVAR(1)
 Fixed Sof: O31(0.3333) O331(0.3333) C332(0.3333) H33a(0.3333) H33b(0.3333)
 H33c(0.3333) C37(0.3333) C32(0.3333) C33A(0.3333) C34(0.3333) H34(0.3333)
 C35(0.3333) H35(0.3333) C36(0.3333) H36(0.3333) C38(0.3333) H38(0.3333)
 N39(0.3333) C40(0.3333) H40a(0.3333) H40b(0.3333) C41(0.3333) H41a(0.3333)
 H41b(0.3333) N42(0.3333) C43(0.3333) H43(0.3333) C44(0.3333) C45(0.3333)
 H45(0.3333) C46(0.3333) H46(0.3333) C47(0.3333) H47(0.3333) C48B(0.3333)
 H48B(0.3333) C49(0.3333) O50(0.3333) O31A(0.6666) C37A(0.6666) C32A(0.6666)
 C33B(0.6666) C34A(0.6666) H34A(0.6666) C35A(0.6666) H35A(0.6666) C36A(0.6666)
 H36A(0.6666) C38A(0.6666) H38A(0.6666) O3(0.6666) N39A(0.6666) C3(0.6666)
 H3a(0.6666) H3b(0.6666) H3c(0.6666) C4(0.3333) H4a(0.3333) H4b(0.3333)
 C1(0.3333) H1a(0.3333) H1b(0.3333) N42A(0.6666) C43A(0.6666) H43A(0.6666)
 C44A(0.6666) C45A(0.6666) H45A(0.6666) C46A(0.6666) H46A(0.6666) C47A(0.6666)
 H47A(0.6666) C48C(0.6666) H48C(0.6666) C49A(0.6666) O50A(0.6666) C2(0.3333)
 H2a(0.3333) H2b(0.3333) C5(0.3333) H5a(0.3333) H5b(0.3333)
 Fixed Uiso: C4(0.08) C1(0.08) C2(0.08) C5(0.08)
6.a Riding coordinates:
 O1W(H1Wc,H1Wd), O1W(H1Wa,H1Wb), C4(H4a,H4b), C1(H1a,H1b), C2(H2a,H2b), C5(H5a,
 H5b)
6.b Secondary CH2 refined with riding coordinates:
 C20(H20a,H20b), C21(H21a,H21b), C40(H40a,H40b), C41(H41a,H41b)
6.c Aromatic/amide H refined with riding coordinates:
 C13(H13), C14(H14), C15(H15), C16(H16), C18(H18), C23(H23), C25(H25),
 C26(H26), C27(H27), C34(H34), C35(H35), C36(H36), C38(H38), C43(H43), C45(H45),
  C46(H46), C47(H47), C48B(H48B), C34A(H34A), C35A(H35A), C36A(H36A),
 C38A(H38A), C43A(H43A), C45A(H45A), C46A(H46A), C47A(H47A), C48C(H48C)
6.d Fitted hexagon refined as free rotating group:
 C37(C32,C33A,C34,C35,C36), C44(C45,C46,C47,C48B,C49), C37A(C32A,C33B,C34A,
 C35A,C36A), C44A(C45A,C46A,C47A,C48C,C49A)
6.e Idealised Me refined as rotating group:
 C282(H28a,H28b,H28c), C332(H33a,H33b,H33c), C3(H3a,H3b,H3c)
;
_olex2_submission_special_instructions 'No special instructions were received'

loop_
_space_group_symop_id
_space_group_symop_operation_xyz
1 x,y,z
2 -x+1/2,y+1/2,-z+1/2
3 -x,-y,-z
4 x-1/2,-y-1/2,z-1/2

loop_
_atom_site_label
_atom_site_type_symbol
_atom_site_fract_x
_atom_site_fract_y
_atom_site_fract_z
_atom_site_U_iso_or_equiv
_atom_site_adp_type
_atom_site_occupancy
_atom_site_refinement_flags_posn
_atom_site_refinement_flags_adp
_atom_site_disorder_group
Tb1b Tb 0.5659(3) 0.63992(10) 0.81203(13) 0.0492(5) Uani 0.665(4) . . 2
Cu2 Cu 0.6208(2) 0.48542(10) 0.57870(12) 0.0496(6) Uani 1.000000 . . .
Cu3 Cu 0.6670(2) 0.49046(10) 0.83365(13) 0.0543(6) Uani 1.000000 . . .
O11 O 0.5062(12) 0.4793(6) 0.6480(7) 0.053(3) Uani 1.000000 . U .
C12 C 0.4839(18) 0.4280(8) 0.6810(10) 0.050(4) Uani 1.000000 . U .
C13 C 0.3764(18) 0.4293(9) 0.7202(10) 0.055(4) Uani 1.000000 . U .
H13 H 0.3289(18) 0.4671(9) 0.7221(10) 0.066(5) Uiso 1.000000 R . .
C14 C 0.341(2) 0.3768(10) 0.7546(12) 0.069(5) Uani 1.000000 . U .
H14 H 0.268(2) 0.3795(10) 0.7783(12) 0.083(6) Uiso 1.000000 R . .
C15 C 0.408(2) 0.3198(10) 0.7564(13) 0.076(6) Uani 1.000000 . U .
H15 H 0.383(2) 0.2843(10) 0.7813(13) 0.091(7) Uiso 1.000000 R . .
C16 C 0.512(2) 0.3178(10) 0.7197(11) 0.067(5) Uani 1.000000 . U .
H16 H 0.560(2) 0.2797(10) 0.7197(11) 0.080(6) Uiso 1.000000 R . .
C17 C 0.5512(18) 0.3702(9) 0.6820(10) 0.054(4) Uani 1.000000 . U .
C18 C 0.660(2) 0.3633(10) 0.6464(11) 0.064(5) Uani 1.000000 . U .
H18 H 0.704(2) 0.3240(10) 0.6511(11) 0.076(6) Uiso 1.000000 R . .
N19 N 0.7038(16) 0.4048(7) 0.6090(9) 0.062(4) Uani 1.000000 . U .
C20 C 0.824(2) 0.3933(10) 0.5750(12) 0.067(5) Uani 1.000000 . U .
H20a H 0.906(2) 0.4072(10) 0.6092(12) 0.081(6) Uiso 1.000000 R . .
H20b H 0.832(2) 0.3480(10) 0.5656(12) 0.081(6) Uiso 1.000000 R . .
C21 C 0.807(2) 0.4285(10) 0.5053(12) 0.066(4) Uani 1.000000 . U .
H21a H 0.749(2) 0.4046(10) 0.4654(12) 0.079(5) Uiso 1.000000 R . .
H21b H 0.894(2) 0.4345(10) 0.4920(12) 0.079(5) Uiso 1.000000 R . .
N22 N 0.7466(15) 0.4896(8) 0.5133(8) 0.056(3) Uani 1.000000 . U .
C23 C 0.7762(19) 0.5381(9) 0.4798(10) 0.056(4) Uani 1.000000 . U .
H23 H 0.8390(19) 0.5334(9) 0.4493(10) 0.067(5) Uiso 1.000000 R . .
C24 C 0.7200(19) 0.6003(9) 0.4851(10) 0.056(4) Uani 1.000000 . U .
C25 C 0.772(2) 0.6521(11) 0.4496(13) 0.081(6) Uani 1.000000 . U .
H25 H 0.842(2) 0.6456(11) 0.4249(13) 0.097(7) Uiso 1.000000 R . .
C26 C 0.719(2) 0.7106(12) 0.4518(14) 0.084(6) Uani 1.000000 . U .
H26 H 0.753(2) 0.7438(12) 0.4276(14) 0.101(8) Uiso 1.000000 R . .
C27 C 0.613(2) 0.7240(10) 0.4887(12) 0.072(5) Uani 1.000000 . U .
H27 H 0.582(2) 0.7652(10) 0.4931(12) 0.086(6) Uiso 1.000000 R . .
C28 C 0.5628(19) 0.6738(9) 0.5167(10) 0.058(4) Uani 1.000000 . U .
O281 O 0.4547(14) 0.6793(6) 0.5535(8) 0.070(4) Uani 1.000000 . U .
C282 C 0.387(2) 0.7386(10) 0.5515(14) 0.084(7) Uani 1.000000 . U .
H28a H 0.353(14) 0.751(4) 0.5003(14) 0.126(10) Uiso 1.000000 GR . .
H28b H 0.312(10) 0.735(2) 0.577(8) 0.126(10) Uiso 1.000000 GR . .
H28c H 0.449(5) 0.770(2) 0.576(8) 0.126(10) Uiso 1.000000 GR . .
C29 C 0.612(2) 0.6108(9) 0.5199(11) 0.059(4) Uani 1.000000 . U .
O30 O 0.5489(12) 0.5666(6) 0.5501(7) 0.055(3) Uani 1.000000 . U .
O31 O 0.713(4) 0.547(2) 0.775(3) 0.032(7) Uani 0.333300 D U 1
O331 O 0.774(3) 0.6427(12) 0.6858(18) 0.047(8) Uani 0.333300 D U 1
C332 C 0.818(5) 0.6934(17) 0.648(3) 0.053(12) Uani 0.333300 D U 1
H33a H 0.89(3) 0.679(4) 0.623(17) 0.079(18) Uiso 0.333300 GR . 1
H33b H 0.743(9) 0.710(11) 0.612(14) 0.079(18) Uiso 0.333300 GR . 1
H33c H 0.85(3) 0.726(7) 0.684(4) 0.079(18) Uiso 0.333300 GR . 1
C37 C 0.907(3) 0.4898(12) 0.7556(19) 0.036(8) Uani 0.333300 D U 1
C32 C 0.827(3) 0.5436(14) 0.743(2) 0.037(10) Uani 0.333300 DG U 1
C33A C 0.852(3) 0.5898(12) 0.6945(19) 0.038(9) Uani 0.333300 DG U 1
C34 C 0.957(3) 0.5823(12) 0.6578(16) 0.030(7) Uani 0.333300 DG U 1
H34 H 0.974(3) 0.6136(12) 0.6248(16) 0.036(9) Uiso 0.333300 R . 1
C35 C 1.037(3) 0.5286(15) 0.6700(18) 0.050(10) Uani 0.333300 DG U 1
H35 H 1.108(3) 0.5235(15) 0.6451(18) 0.060(11) Uiso 0.333300 R . 1
C36 C 1.012(3) 0.4823(13) 0.7188(19) 0.042(9) Uani 0.333300 DG U 1
H36 H 1.066(3) 0.4459(13) 0.7271(19) 0.051(10) Uiso 0.333300 R . 1
C38 C 0.882(6) 0.440(2) 0.804(3) 0.054(13) Uani 0.333300 D U 1
H38 H 0.948(6) 0.408(2) 0.813(3) 0.064(16) Uiso 0.333300 R . 1
N39 N 0.786(5) 0.432(2) 0.835(3) 0.051(12) Uani 0.333300 D U 1
C40 C 0.792(7) 0.376(3) 0.882(4) 0.071(14) Uani 0.333300 D U 1
H40a H 0.763(7) 0.339(3) 0.851(4) 0.086(17) Uiso 0.333300 R . 1
H40b H 0.884(7) 0.370(3) 0.909(4) 0.086(17) Uiso 0.333300 R . 1
C41 C 0.705(5) 0.385(3) 0.935(3) 0.071(16) Uani 0.333300 D U 1
H41a H 0.666(5) 0.345(3) 0.944(3) 0.085(19) Uiso 0.333300 R . 1
H41b H 0.757(5) 0.402(3) 0.982(3) 0.085(19) Uiso 0.333300 R . 1
N42 N 0.599(4) 0.430(2) 0.904(3) 0.043(10) Uani 0.333300 D U 1
C43 C 0.491(4) 0.435(2) 0.926(3) 0.056(13) Uani 0.333300 D U 1
H43 H 0.471(4) 0.403(2) 0.957(3) 0.067(16) Uiso 0.333300 R . 1
C44 C 0.392(3) 0.4858(17) 0.906(2) 0.053(11) Uani 0.333300 D U 1
C45 C 0.275(4) 0.4789(17) 0.933(2) 0.058(12) Uani 0.333300 DG U 1
H45 H 0.266(4) 0.4452(17) 0.965(2) 0.069(14) Uiso 0.333300 R . 1
C46 C 0.170(3) 0.522(2) 0.913(2) 0.075(16) Uani 0.333300 DG U 1
H46 H 0.091(3) 0.517(2) 0.931(2) 0.090(19) Uiso 0.333300 R . 1
C47 C 0.183(3) 0.5716(18) 0.865(2) 0.055(11) Uani 0.333300 DG U 1
H47 H 0.112(3) 0.6006(18) 0.851(2) 0.066(13) Uiso 0.333300 R . 1
C48B C 0.300(4) 0.5785(17) 0.839(2) 0.076(17) Uani 0.333300 DG U 1
H48B H 0.308(4) 0.6122(17) 0.807(2) 0.09(2) Uiso 0.333300 R . 1
C49 C 0.404(3) 0.536(2) 0.859(3) 0.064(16) Uani 0.333300 DG U 1
O50 O 0.504(4) 0.546(3) 0.827(3) 0.058(10) Uani 0.333300 D U 1
O61 O 0.4145(15) 0.7235(7) 0.7622(9) 0.078(4) Uani 1.000000 . . .
N62 N 0.491(2) 0.7577(9) 0.7380(12) 0.088(6) Uani 1.000000 . . .
O63 O 0.6035(16) 0.7357(7) 0.7342(9) 0.078(4) Uani 1.000000 . . .
O64 O 0.460(2) 0.8121(8) 0.7152(14) 0.145(9) Uani 1.000000 . . .
O71 O 0.4943(15) 0.6629(6) 0.9206(9) 0.078(4) Uani 1.000000 . . .
N72 N 0.551(2) 0.7140(10) 0.9396(15) 0.089(6) Uani 1.000000 . . .
O73 O 0.6245(19) 0.7334(7) 0.8943(10) 0.090(5) Uani 1.000000 . . .
O74 O 0.5514(18) 0.7420(9) 0.9951(12) 0.109(6) Uani 1.000000 . . .
O81 O 0.7562(14) 0.6095(7) 0.9130(7) 0.064(4) Uani 1.000000 . . .
N82 N 0.851(2) 0.6400(8) 0.8977(10) 0.065(4) Uani 1.000000 . . .
O83 O 0.8219(18) 0.6710(7) 0.8407(10) 0.090(5) Uani 1.000000 . . .
O84 O 0.9635(16) 0.6353(9) 0.9373(10) 0.101(6) Uani 1.000000 . . .
O1W O 0.4635(11) 0.6042(6) 0.6857(6) 0.053(3) Uani 1.000000 . . .
H1Wc H 0.4833(11) 0.5651(6) 0.6810(6) 0.079(5) Uiso 0.665(4) R . 2
H1Wd H 0.5002(11) 0.6238(6) 0.6542(6) 0.079(5) Uiso 0.665(4) R . 2
H1Wa H 0.4839(11) 0.5656(6) 0.6786(6) 0.079(5) Uiso 0.335(4) R . 1
H1Wb H 0.4782(11) 0.6240(6) 0.6475(6) 0.079(5) Uiso 0.335(4) R . 1
O31A O 0.523(2) 0.5397(12) 0.8420(13) 0.047(5) Uani 0.666600 D U 2
C37A C 0.4260(15) 0.4620(8) 0.9166(11) 0.051(6) Uani 0.666600 D U 2
C32A C 0.4184(14) 0.5166(8) 0.8739(10) 0.043(5) Uani 0.666600 DG U 2
C33B C 0.3042(16) 0.5541(7) 0.8635(9) 0.046(5) Uani 0.666600 DG U 2
C34A C 0.1976(14) 0.5371(8) 0.8957(10) 0.048(5) Uani 0.666600 DG U 2
H34A H 0.1204(14) 0.5624(8) 0.8886(10) 0.058(6) Uiso 0.666600 R . 2
C35A C 0.2052(15) 0.4825(9) 0.9383(11) 0.059(7) Uani 0.666600 DG U 2
H35A H 0.1332(15) 0.4709(9) 0.9600(11) 0.071(8) Uiso 0.666600 R . 2
C36A C 0.3194(18) 0.4449(8) 0.9487(10) 0.057(6) Uani 0.666600 DG U 2
H36A H 0.3246(18) 0.4080(8) 0.9775(10) 0.068(8) Uiso 0.666600 R . 2
C38A C 0.540(3) 0.4202(14) 0.923(2) 0.067(9) Uani 0.666600 D U 2
H38A H 0.536(3) 0.3833(14) 0.951(2) 0.080(11) Uiso 0.666600 R . 2
O3 O 0.3057(16) 0.6068(8) 0.8173(9) 0.046(4) Uani 0.666600 D U 2
N39A N 0.643(3) 0.4263(13) 0.8956(17) 0.062(8) Uani 0.666600 D U 2
C3 C 0.197(3) 0.6488(13) 0.8136(15) 0.058(7) Uani 0.666600 D U 2
H3a H 0.206(10) 0.684(5) 0.781(8) 0.086(10) Uiso 0.666600 GR . 2
H3b H 0.114(3) 0.627(3) 0.795(10) 0.086(10) Uiso 0.666600 GR . 2
H3c H 0.197(12) 0.665(7) 0.863(2) 0.086(10) Uiso 0.666600 GR . 2
C4 C 0.723(5) 0.370(2) 0.898(4) 0.080000 Uiso 0.333300 D U 4
H4a H 0.698(5) 0.344(2) 0.853(4) 0.096000 Uiso 0.333300 R . 4
H4b H 0.718(5) 0.344(2) 0.941(4) 0.096000 Uiso 0.333300 R . 4
C1 C 0.833(6) 0.379(2) 0.860(4) 0.080000 Uiso 0.333300 D U 3
H1a H 0.797(6) 0.345(2) 0.825(4) 0.096000 Uiso 0.333300 R . 3
H1b H 0.926(6) 0.370(2) 0.882(4) 0.096000 Uiso 0.333300 R . 3
N42A N 0.833(3) 0.4427(15) 0.8302(17) 0.075(9) Uani 0.666600 D U 2
C43A C 0.914(3) 0.4581(15) 0.7912(17) 0.071(8) Uani 0.666600 D U 2
H43A H 0.987(3) 0.4302(15) 0.7932(17) 0.085(10) Uiso 0.666600 R . 2
C44A C 0.914(2) 0.5131(10) 0.7432(12) 0.073(8) Uani 0.666600 D U 2
C45A C 1.0184(19) 0.5200(11) 0.7057(12) 0.075(8) Uani 0.666600 DG U 2
H45A H 1.0857(19) 0.4890(11) 0.7104(12) 0.090(9) Uiso 0.666600 R . 2
C46A C 1.0231(18) 0.5727(12) 0.6614(10) 0.071(7) Uani 0.666600 DG U 2
H46A H 1.0936(18) 0.5774(12) 0.6361(10) 0.085(8) Uiso 0.666600 R . 2
C47A C 0.924(2) 0.6185(10) 0.6545(11) 0.078(8) Uani 0.666600 DG U 2
H47A H 0.927(2) 0.6542(10) 0.6245(11) 0.094(10) Uiso 0.666600 R . 2
C48C C 0.8195(19) 0.6116(10) 0.6919(12) 0.060(6) Uani 0.666600 DG U 2
H48C H 0.7523(19) 0.6426(10) 0.6872(12) 0.072(7) Uiso 0.666600 R . 2
C49A C 0.8148(19) 0.5589(11) 0.7362(12) 0.058(7) Uani 0.666600 DG U 2
O50A O 0.716(3) 0.5599(12) 0.7703(17) 0.056(6) Uani 0.666600 D U 2
C2 C 0.757(7) 0.382(4) 0.918(3) 0.080000 Uiso 0.333300 D . 3
H2a H 0.812(7) 0.401(4) 0.963(3) 0.096000 Uiso 0.333300 R . 3
H2b H 0.728(7) 0.340(4) 0.931(3) 0.096000 Uiso 0.333300 R . 3
C5 C 0.857(7) 0.399(4) 0.904(4) 0.080000 Uiso 0.333300 . . 4
H5a H 0.929(7) 0.369(4) 0.905(4) 0.096000 Uiso 0.333300 R . 4
H5b H 0.877(7) 0.427(4) 0.947(4) 0.096000 Uiso 0.333300 R . 4
Tb1a Tb 0.6114(5) 0.6438(2) 0.7953(3) 0.0492(5) Uani 0.335(4) . . 1

loop_
_atom_site_aniso_label
_atom_site_aniso_U_11
_atom_site_aniso_U_22
_atom_site_aniso_U_33
_atom_site_aniso_U_12
_atom_site_aniso_U_13
_atom_site_aniso_U_23
Tb1b 0.0514(13) 0.0420(6) 0.0550(11) -0.0025(9) 0.0130(7) 0.0001(7)
Cu2 0.0461(12) 0.0499(12) 0.0537(13) -0.0038(10) 0.0127(10) 0.0004(10)
Cu3 0.0585(14) 0.0469(12) 0.0549(13) 0.0100(10) 0.0059(11) -0.0037(11)
O11 0.052(7) 0.049(5) 0.064(7) -0.001(4) 0.021(4) -0.004(4)
C12 0.054(7) 0.049(5) 0.046(8) -0.011(3) 0.006(4) -0.009(3)
C13 0.055(7) 0.059(6) 0.050(8) -0.012(4) 0.010(4) -0.008(4)
C14 0.079(9) 0.062(6) 0.072(11) -0.011(4) 0.028(5) -0.003(5)
C15 0.088(10) 0.064(7) 0.084(12) -0.006(4) 0.037(6) 0.002(5)
C16 0.079(9) 0.056(6) 0.070(11) -0.008(4) 0.026(5) -0.001(4)
C17 0.058(7) 0.051(5) 0.052(8) -0.007(3) 0.010(4) -0.006(3)
C18 0.070(7) 0.052(7) 0.074(10) -0.002(4) 0.026(5) -0.001(4)
N19 0.062(7) 0.053(7) 0.073(8) -0.002(4) 0.021(4) 0.001(4)
C20 0.063(7) 0.071(8) 0.070(8) 0.000(4) 0.021(4) 0.003(4)
C21 0.061(10) 0.069(6) 0.069(8) -0.007(4) 0.018(4) 0.000(4)
N22 0.050(7) 0.068(5) 0.049(7) -0.009(3) 0.008(4) -0.002(3)
C23 0.057(8) 0.070(5) 0.037(8) -0.016(3) -0.002(4) -0.004(3)
C24 0.054(6) 0.068(5) 0.042(8) -0.016(3) -0.004(4) -0.003(3)
C25 0.080(10) 0.074(6) 0.093(13) -0.012(4) 0.028(6) 0.013(4)
C26 0.083(10) 0.075(6) 0.096(13) -0.011(4) 0.025(6) 0.012(4)
C27 0.071(9) 0.065(6) 0.078(12) -0.015(3) 0.010(5) 0.007(4)
C28 0.057(7) 0.060(5) 0.049(8) -0.014(3) -0.005(4) -0.001(3)
O281 0.073(7) 0.054(6) 0.083(9) -0.008(4) 0.018(4) 0.008(4)
C282 0.098(13) 0.064(8) 0.095(16) 0.006(5) 0.031(8) 0.015(6)
C29 0.058(7) 0.060(5) 0.054(9) -0.015(3) 0.003(4) 0.002(3)
O30 0.054(7) 0.055(5) 0.053(7) -0.009(3) 0.006(4) 0.001(4)
O31 0.034(8) 0.032(8) 0.031(8) 0.0004(18) 0.006(2) -0.0006(18)
O331 0.057(12) 0.041(9) 0.047(16) 0.008(5) 0.018(7) -0.001(6)
C332 0.07(2) 0.040(11) 0.05(2) 0.006(7) 0.024(12) -0.001(7)
C37 0.039(10) 0.038(9) 0.028(13) 0.002(4) 0.005(5) -0.005(5)
C32 0.038(11) 0.040(9) 0.035(15) 0.001(4) 0.010(6) -0.001(5)
C33A 0.047(11) 0.037(8) 0.034(14) 0.001(4) 0.014(6) -0.004(5)
C34 0.035(10) 0.041(10) 0.012(11) -0.003(4) -0.002(5) -0.012(5)
C35 0.057(12) 0.052(10) 0.045(15) 0.012(5) 0.021(6) 0.005(5)
C36 0.044(11) 0.049(10) 0.035(13) 0.007(5) 0.010(6) 0.000(5)
C38 0.062(17) 0.048(13) 0.06(2) 0.014(6) 0.028(9) 0.012(8)
N39 0.060(16) 0.047(16) 0.05(2) 0.007(7) 0.024(8) 0.003(9)
C40 0.082(19) 0.062(15) 0.08(2) 0.017(7) 0.042(10) 0.025(9)
C41 0.068(16) 0.08(3) 0.068(18) 0.016(10) 0.030(8) 0.024(11)
N42 0.053(14) 0.046(18) 0.026(17) -0.008(7) 0.002(7) -0.016(9)
C43 0.060(14) 0.058(16) 0.05(3) -0.002(7) 0.015(9) -0.006(10)
C44 0.058(12) 0.055(14) 0.047(19) -0.004(5) 0.010(7) -0.013(8)
C45 0.059(12) 0.062(16) 0.05(2) -0.004(6) 0.013(7) -0.011(9)
C46 0.067(13) 0.08(2) 0.08(3) 0.007(7) 0.026(8) 0.010(11)
C47 0.057(11) 0.059(17) 0.05(2) -0.007(6) 0.006(6) -0.017(9)
C48B 0.067(13) 0.077(19) 0.09(3) 0.010(7) 0.027(8) 0.016(11)
C49 0.062(12) 0.065(18) 0.07(3) 0.002(7) 0.018(9) 0.002(12)
O50 0.057(11) 0.058(11) 0.058(11) 0.0002(18) 0.012(2) -0.0005(18)
O61 0.076(10) 0.065(9) 0.098(12) 0.012(8) 0.027(9) 0.029(9)
N62 0.115(18) 0.059(12) 0.102(16) 0.005(12) 0.047(14) 0.026(11)
O63 0.078(11) 0.076(10) 0.094(12) -0.010(8) 0.049(9) 0.002(9)
O64 0.19(2) 0.060(11) 0.21(2) 0.053(13) 0.091(19) 0.052(13)
O71 0.087(11) 0.050(8) 0.090(11) -0.007(8) 0.001(9) -0.009(8)
N72 0.084(16) 0.070(14) 0.108(19) -0.003(12) 0.008(14) -0.012(14)
O73 0.111(14) 0.059(10) 0.088(12) 0.002(9) -0.012(11) -0.028(9)
O74 0.091(13) 0.098(14) 0.136(17) -0.008(10) 0.020(12) -0.046(13)
O81 0.071(9) 0.077(9) 0.046(8) -0.010(8) 0.012(7) 0.006(7)
N82 0.081(13) 0.050(9) 0.060(11) 0.006(10) 0.006(10) -0.017(9)
O83 0.115(14) 0.068(10) 0.079(11) -0.022(9) 0.001(10) -0.006(9)
O84 0.061(10) 0.111(14) 0.120(14) 0.030(10) -0.004(10) -0.030(12)
O1W 0.054(7) 0.054(7) 0.055(7) 0.002(6) 0.022(6) -0.010(6)
O31A 0.047(6) 0.047(6) 0.048(6) 0.0008(18) 0.0101(19) 0.0007(18)
C37A 0.053(8) 0.053(8) 0.048(13) -0.001(4) 0.012(5) 0.001(5)
C32A 0.048(6) 0.047(8) 0.033(11) -0.005(3) 0.005(4) -0.010(5)
C33B 0.048(7) 0.053(8) 0.036(10) -0.001(4) 0.007(4) -0.008(5)
C34A 0.049(8) 0.062(10) 0.033(11) -0.005(4) 0.007(4) -0.009(6)
C35A 0.058(9) 0.071(11) 0.050(14) 0.000(5) 0.016(6) 0.003(7)
C36A 0.056(9) 0.064(10) 0.051(13) -0.004(5) 0.014(5) 0.002(6)
C38A 0.061(10) 0.059(11) 0.09(2) 0.006(6) 0.028(7) 0.017(8)
O3 0.044(8) 0.053(7) 0.041(8) 0.002(4) 0.009(5) -0.005(5)
N39A 0.056(10) 0.062(16) 0.071(18) 0.005(7) 0.020(7) 0.012(11)
C3 0.059(12) 0.066(12) 0.050(14) 0.015(7) 0.017(8) 0.002(8)
N42A 0.071(16) 0.098(19) 0.065(16) 0.024(10) 0.034(9) 0.009(10)
C43A 0.061(14) 0.105(14) 0.051(15) 0.015(7) 0.023(8) 0.002(7)
C44A 0.065(10) 0.106(12) 0.050(15) 0.010(6) 0.017(6) 0.003(7)
C45A 0.061(10) 0.120(16) 0.045(14) 0.003(6) 0.014(6) -0.003(8)
C46A 0.070(12) 0.115(16) 0.024(11) -0.008(6) 0.002(6) -0.016(8)
C47A 0.074(13) 0.116(15) 0.046(14) -0.005(6) 0.016(7) -0.000(8)
C48C 0.062(11) 0.089(12) 0.024(11) -0.010(5) -0.000(5) -0.012(6)
C49A 0.048(8) 0.091(12) 0.032(12) -0.005(5) -0.000(5) -0.010(6)
O50A 0.056(7) 0.058(7) 0.053(7) -0.0002(18) 0.0120(19) -0.0015(18)
Tb1a 0.0514(13) 0.0420(6) 0.0550(11) -0.0025(9) 0.0130(7) 0.0001(7)

loop_
_atom_type_symbol
_atom_type_scat_dispersion_real
_atom_type_scat_dispersion_imag
_atom_type_scat_Cromer_Mann_a1
_atom_type_scat_Cromer_Mann_a2
_atom_type_scat_Cromer_Mann_a3
_atom_type_scat_Cromer_Mann_a4
_atom_type_scat_Cromer_Mann_b1
_atom_type_scat_Cromer_Mann_b2
_atom_type_scat_Cromer_Mann_b3
_atom_type_scat_Cromer_Mann_b4
_atom_type_scat_Cromer_Mann_c
_atom_type_scat_source
_atom_type_scat_dispersion_source
C 0.00347 0.00161 2.31000 1.02000 1.58860 0.86500 20.84390 10.20750 0.56870 51.65120 0.21560 'International Tables Volume C Table 6.1.1.4 (pp. 500-502)' 'Henke, Gullikson and Davis, At. Data and Nucl. Data Tables, 1993, 54, 2'
Cu 0.34125 1.28947 13.33800 7.16760 5.61580 1.67350 3.58280 0.24700 11.39660 64.81260 1.19100 'International Tables Volume C Table 6.1.1.4 (pp. 500-502)' 'Henke, Gullikson and Davis, At. Data and Nucl. Data Tables, 1993, 54, 2'
H 0.00000 0.00000 0.49300 0.32291 0.14019 0.04081 10.51090 26.12570 3.14236 57.79970 0.00304 'International Tables Volume C Table 6.1.1.4 (pp. 500-502)' 'Henke, Gullikson and Davis, At. Data and Nucl. Data Tables, 1993, 54, 2'
N 0.00653 0.00323 12.21260 3.13220 2.01250 1.16630 0.00570 9.89330 28.99750 0.58260 -11.52900 'International Tables Volume C Table 6.1.1.4 (pp. 500-502)' 'Henke, Gullikson and Davis, At. Data and Nucl. Data Tables, 1993, 54, 2'
O 0.01158 0.00611 3.04850 2.28680 1.54630 0.86700 13.27710 5.70110 0.32390 32.90890 0.25080 'International Tables Volume C Table 6.1.1.4 (pp. 500-502)' 'Henke, Gullikson and Davis, At. Data and Nucl. Data Tables, 1993, 54, 2'
Tb -0.07738 4.17970 25.89760 18.21850 14.31670 2.95354 2.24256 0.19614 12.66480 115.36200 3.58324 'International Tables Volume C Table 6.1.1.4 (pp. 500-502)' 'Henke, Gullikson and Davis, At. Data and Nucl. Data Tables, 1993, 54, 2'

loop_
_geom_angle_atom_site_label_1
_geom_angle_atom_site_label_2
_geom_angle_atom_site_label_3
_geom_angle
_geom_angle_site_symmetry_1
_geom_angle_site_symmetry_3
_geom_angle_publ_flag
O63 Tb1b O61 50.3(5) . . y
O71 Tb1b O61 83.3(5) . . y
O71 Tb1b O63 115.4(5) . . y
O73 Tb1b O61 72.6(6) . . y
O73 Tb1b O63 70.5(6) . . y
O73 Tb1b O71 52.2(6) . . y
O81 Tb1b O61 145.0(5) . . y
O81 Tb1b O63 116.2(5) . . y
O81 Tb1b O71 75.2(5) . . y
O81 Tb1b O73 72.4(5) . . y
O83 Tb1b O61 115.1(5) . . y
O83 Tb1b O63 69.9(5) . . y
O83 Tb1b O71 104.6(5) . . y
O83 Tb1b O73 65.0(6) . . y
O83 Tb1b O81 47.6(5) . . y
O1W Tb1b O61 75.7(5) . . y
O1W Tb1b O63 78.3(5) . . y
O1W Tb1b O71 137.0(5) . . y
O1W Tb1b O73 145.1(5) . . y
O1W Tb1b O81 137.8(4) . . y
O1W Tb1b O83 118.2(5) . . y
O31A Tb1b O61 130.0(6) . . y
O31A Tb1b O63 160.2(7) . . y
O31A Tb1b O71 82.8(7) . . y
O31A Tb1b O73 129.2(8) . . y
O31A Tb1b O81 74.6(7) . . y
O31A Tb1b O83 114.9(6) . . y
O31A Tb1b O1W 82.9(7) . . y
O3 Tb1b O61 69.8(5) . . y
O3 Tb1b O63 118.6(5) . . y
O3 Tb1b O71 63.0(5) . . y
O3 Tb1b O73 106.9(6) . . y
O3 Tb1b O81 121.0(5) . . y
O3 Tb1b O83 166.7(5) . . y
O3 Tb1b O1W 74.6(4) . . y
O3 Tb1b O31A 61.0(6) . . y
O50A Tb1b O61 139.9(8) . . y
O50A Tb1b O63 101.0(7) . . y
O50A Tb1b O71 136.7(7) . . y
O50A Tb1b O73 129.7(8) . . y
O50A Tb1b O81 67.7(8) . . y
O50A Tb1b O83 65.6(7) . . y
O50A Tb1b O1W 70.7(8) . . y
O50A Tb1b O31A 66.6(8) . . y
O50A Tb1b O3 119.4(7) . . y
N19 Cu2 O11 92.3(6) . . y
N22 Cu2 O11 176.3(6) . . y
N22 Cu2 N19 85.0(7) . . y
O30 Cu2 O11 89.6(5) . . y
O30 Cu2 N19 176.8(6) . . y
O30 Cu2 N22 93.1(6) . . y
N39 Cu3 O31 103.0(16) . . y
N42 Cu3 O31 174.5(15) . . y
N42 Cu3 N39 82.5(16) . . y
O50 Cu3 O31 83.5(16) . . y
O50 Cu3 N39 170(2) . . y
O50 Cu3 N42 91.2(16) . . y
O31A Cu3 O31 89.2(13) . . y
O31A Cu3 N39 167.6(14) . . y
O31A Cu3 N42 85.4(12) . . y
O31A Cu3 O50 8.1(19) . . y
N39A Cu3 O31 171.6(14) . . y
N39A Cu3 N39 68.9(14) . . y
N39A Cu3 N42 13.7(12) . . y
N39A Cu3 O50 104.8(14) . . y
N39A Cu3 O31A 99.0(10) . . y
N42A Cu3 O31 89.3(14) . . y
N42A Cu3 N39 15.3(17) . . y
N42A Cu3 N42 96.1(12) . . y
N42A Cu3 O50 172.7(14) . . y
N42A Cu3 O31A 175.0(13) . . y
N42A Cu3 N39A 82.4(11) . . y
O50A Cu3 O31 3.7(19) . . y
O50A Cu3 N39 106.0(13) . . y
O50A Cu3 N42 171.1(13) . . y
O50A Cu3 O50 80.8(13) . . y
O50A Cu3 O31A 86.2(9) . . y
O50A Cu3 N39A 173.4(12) . . y
O50A Cu3 N42A 92.1(10) . . y
C12 O11 Cu2 124.5(12) . . ?
C13 C12 O11 116.8(17) . . ?
C17 C12 O11 127.5(17) . . ?
C17 C12 C13 115.7(17) . . ?
H13 C13 C12 119.3(11) . . ?
C14 C13 C12 121.4(19) . . ?
C14 C13 H13 119.3(13) . . ?
H14 C14 C13 118.4(13) . . ?
C15 C14 C13 123(2) . . ?
C15 C14 H14 118.4(13) . . ?
H15 C15 C14 121.9(13) . . ?
C16 C15 C14 116(2) . . ?
C16 C15 H15 121.9(13) . . ?
H16 C16 C15 118.5(13) . . ?
C17 C16 C15 123(2) . . ?
C17 C16 H16 118.5(12) . . ?
C16 C17 C12 120.5(18) . . ?
C18 C17 C12 120.9(18) . . ?
C18 C17 C16 118.6(18) . . ?
H18 C18 C17 117.0(12) . . ?
N19 C18 C17 126(2) . . ?
N19 C18 H18 117.0(12) . . ?
C18 N19 Cu2 126.3(15) . . ?
C20 N19 Cu2 111.6(12) . . ?
C20 N19 C18 121.9(17) . . ?
H20a C20 N19 109.9(11) . . ?
H20b C20 N19 109.9(10) . . ?
H20b C20 H20a 108.3 . . ?
C21 C20 N19 108.9(17) . . ?
C21 C20 H20a 109.9(12) . . ?
C21 C20 H20b 109.9(12) . . ?
H21a C21 C20 109.7(12) . . ?
H21b C21 C20 109.7(12) . . ?
H21b C21 H21a 108.2 . . ?
N22 C21 C20 109.8(17) . . ?
N22 C21 H21a 109.7(10) . . ?
N22 C21 H21b 109.7(10) . . ?
C21 N22 Cu2 111.8(12) . . ?
C23 N22 Cu2 126.6(15) . . ?
C23 N22 C21 121.6(17) . . ?
H23 C23 N22 117.7(12) . . ?
C24 C23 N22 124.5(19) . . ?
C24 C23 H23 117.7(11) . . ?
C25 C24 C23 118.5(19) . . ?
C29 C24 C23 122.3(18) . . ?
C29 C24 C25 119(2) . . ?
H25 C25 C24 120.1(13) . . ?
C26 C25 C24 120(2) . . ?
C26 C25 H25 120.1(15) . . ?
H26 C26 C25 118.5(15) . . ?
C27 C26 C25 123(2) . . ?
C27 C26 H26 118.5(14) . . ?
H27 C27 C26 122.5(14) . . ?
C28 C27 C26 115(2) . . ?
C28 C27 H27 122.5(14) . . ?
O281 C28 C27 122(2) . . ?
C29 C28 C27 127(2) . . ?
C29 C28 O281 111.2(17) . . ?
C282 O281 C28 118.8(16) . . ?
H28a C282 O281 109.5 . . ?
H28b C282 O281 109.5 . . ?
H28b C282 H28a 109.5 . . ?
H28c C282 O281 109.5 . . ?
H28c C282 H28a 109.5 . . ?
H28c C282 H28b 109.5 . . ?
C28 C29 C24 115.8(18) . . ?
O30 C29 C24 125.3(19) . . ?
O30 C29 C28 118.8(19) . . ?
C29 O30 Cu2 124.2(12) . . ?
C32 O31 Cu3 125(3) . . ?
Tb1a O31 Cu3 108.2(15) . . ?
Tb1a O31 C32 123(3) . . ?
C33A O331 C332 117(3) . . ?
Tb1a O331 C332 129(2) . . ?
Tb1a O331 C33A 109.5(17) . . ?
H33a C332 O331 109.5 . . ?
H33b C332 O331 109.5 . . ?
H33b C332 H33a 109.5 . . ?
H33c C332 O331 109.5 . . ?
H33c C332 H33a 109.5 . . ?
H33c C332 H33b 109.5 . . ?
C36 C37 C32 120.0 . . ?
C38 C37 C32 121.9 . . ?
C38 C37 C36 118.1 . . ?
C37 C32 O31 119(2) . . ?
C33A C32 O31 121(2) . . ?
C33A C32 C37 120.0 . . ?
C32 C33A O331 118(2) . . ?
C34 C33A O331 122(2) . . ?
C34 C33A C32 120.000000000(17) . . ?
H34 C34 C33A 120.0(8) . . ?
C35 C34 C33A 120.00000000(4) . . ?
C35 C34 H34 120.0(8) . . ?
H35 C35 C34 120.0(8) . . ?
C36 C35 C34 120.00000000(4) . . ?
C36 C35 H35 120.0(8) . . ?
C35 C36 C37 120.00000000(2) . . ?
H36 C36 C37 120.0(8) . . ?
H36 C36 C35 120.0(8) . . ?
H38 C38 C37 115(2) . . ?
N39 C38 C37 130(4) . . ?
N39 C38 H38 115(2) . . ?
C38 N39 Cu3 121(3) . . ?
C40 N39 Cu3 122(3) . . ?
C40 N39 C38 116(4) . . ?
H40a C40 N39 110(4) . . ?
H40b C40 N39 110(4) . . ?
H40b C40 H40a 108.2 . . ?
C41 C40 N39 109(3) . . ?
C41 C40 H40a 110(4) . . ?
C41 C40 H40b 110(3) . . ?
H41a C41 C40 110(3) . . ?
H41b C41 C40 110(4) . . ?
H41b C41 H41a 108.22098(7) . . ?
N42 C41 C40 110(3) . . ?
N42 C41 H41a 110(3) . . ?
N42 C41 H41b 110(3) . . ?
C41 N42 Cu3 109(3) . . ?
C43 N42 Cu3 125(3) . . ?
C43 N42 C41 125(4) . . ?
H43 C43 N42 117(3) . . ?
C44 C43 N42 127(4) . . ?
C44 C43 H43 117(2) . . ?
C45 C44 C43 115.9 . . ?
C49 C44 C43 123.8 . . ?
C49 C44 C45 120.0 . . ?
H45 C45 C44 120.0(10) . . ?
C46 C45 C44 120.00000000(3) . . ?
C46 C45 H45 120.0(10) . . ?
H46 C46 C45 120.0(10) . . ?
C47 C46 C45 120.0 . . ?
C47 C46 H46 120.0(10) . . ?
H47 C47 C46 120.0(10) . . ?
C48B C47 C46 120.0 . . ?
C48B C47 H47 120.0(10) . . ?
H48B C48B C47 120.0(10) . . ?
C49 C48B C47 120.0 . . ?
C49 C48B H48B 120.0(10) . . ?
C48B C49 C44 120.00000000(2) . . ?
O50 C49 C44 127(3) . . ?
O50 C49 C48B 113(3) . . ?
C49 O50 Cu3 126(3) . . ?
Tb1a O50 Cu3 96.0(14) . . ?
Tb1a O50 C49 132(4) . . ?
N62 O61 Tb1b 99.5(13) . . ?
Tb1a O61 Tb1b 13.38(11) . . ?
Tb1a O61 N62 86.9(13) . . ?
O63 N62 O61 117.8(18) . . ?
O64 N62 O61 122(2) . . ?
O64 N62 O63 120(2) . . ?
N62 O63 Tb1b 91.0(11) . . ?
Tb1a O63 Tb1b 12.60(14) . . ?
Tb1a O63 N62 103.5(12) . . ?
N72 O71 Tb1b 102.3(17) . . ?
Tb1a O71 Tb1b 7.26(14) . . ?
Tb1a O71 N72 95.8(16) . . ?
O73 N72 O71 113(2) . . ?
O74 N72 O71 127(3) . . ?
O74 N72 O73 120(2) . . ?
N72 O73 Tb1b 92.4(14) . . ?
Tb1a O73 Tb1b 13.52(11) . . ?
Tb1a O73 N72 105.4(14) . . ?
N82 O81 Tb1b 102.7(11) . . ?
Tb1a O81 Tb1b 14.26(11) . . ?
Tb1a O81 N82 90.0(11) . . ?
O83 N82 O81 114.4(18) . . ?
O84 N82 O81 120(2) . . ?
O84 N82 O83 126(2) . . ?
N82 O83 Tb1b 95.2(14) . . ?
Tb1a O83 Tb1b 10.50(17) . . ?
Tb1a O83 N82 103.1(14) . . ?
H1Wc O1W Tb1b 109.2 . . ?
H1Wd O1W Tb1b 109.3 . . ?
H1Wd O1W H1Wc 104.5 . . ?
H1Wa O1W Tb1b 111.5 . . ?
H1Wa O1W H1Wc 3.0 . . ?
H1Wa O1W H1Wd 101.7 . . ?
H1Wb O1W Tb1b 120.8 . . ?
H1Wb O1W H1Wc 107.5 . . ?
H1Wb O1W H1Wd 15.6 . . ?
H1Wb O1W H1Wa 104.5 . . ?
Tb1a O1W Tb1b 14.42(10) . . ?
Tb1a O1W H1Wc 107.5(3) . . ?
Tb1a O1W H1Wd 96.5(3) . . ?
Tb1a O1W H1Wa 109.2(3) . . ?
Tb1a O1W H1Wb 109.4(3) . . ?
Cu3 O31A Tb1b 108.2(9) . . ?
C32A O31A Tb1b 129.2(16) . . ?
C32A O31A Cu3 121.8(16) . . ?
C36A C37A C32A 120.0 . . ?
C38A C37A C32A 120.2 . . ?
C38A C37A C36A 119.6 . . ?
C37A C32A O31A 124.6(13) . . ?
C33B C32A O31A 115.4(14) . . ?
C33B C32A C37A 120.0 . . ?
C34A C33B C32A 120.0 . . ?
O3 C33B C32A 115.0(12) . . ?
O3 C33B C34A 124.9(12) . . ?
H34A C34A C33B 120.0(5) . . ?
C35A C34A C33B 120.0 . . ?
C35A C34A H34A 120.0(5) . . ?
H35A C35A C34A 120.0(5) . . ?
C36A C35A C34A 120.0 . . ?
C36A C35A H35A 120.0(5) . . ?
C35A C36A C37A 120.0 . . ?
H36A C36A C37A 120.0(5) . . ?
H36A C36A C35A 120.0(5) . . ?
H38A C38A C37A 115.5(13) . . ?
N39A C38A C37A 129(3) . . ?
N39A C38A H38A 115.5(17) . . ?
C33B O3 Tb1b 110.7(10) . . ?
C3 O3 Tb1b 125.9(15) . . ?
C3 O3 C33B 115.0(17) . . ?
C38A N39A Cu3 124(2) . . ?
C4 N39A Cu3 119(2) . . ?
C4 N39A C38A 115(3) . . ?
C2 N39A Cu3 117(3) . . ?
C2 N39A C38A 119(3) . . ?
C2 N39A C4 21(4) . . ?
H3a C3 O3 109.5 . . ?
H3b C3 O3 109.5 . . ?
H3b C3 H3a 109.5 . . ?
H3c C3 O3 109.5 . . ?
H3c C3 H3a 109.5 . . ?
H3c C3 H3b 109.5 . . ?
H4a C4 N39A 113(3) . . ?
H4b C4 N39A 111(2) . . ?
H4b C4 H4a 109.4 . . ?
C5 C4 N39A 99(4) . . ?
C5 C4 H4a 111.3 . . ?
C5 C4 H4b 111.8 . . ?
H1b C1 H1a 109.3 . . ?
N42A C1 H1a 118(3) . . ?
N42A C1 H1b 106(3) . . ?
C2 C1 H1a 108.4 . . ?
C2 C1 H1b 108.4 . . ?
C2 C1 N42A 107(4) . . ?
C1 N42A Cu3 113(2) . . ?
C43A N42A Cu3 124(2) . . ?
C43A N42A C1 121(3) . . ?
C5 N42A Cu3 104(3) . . ?
C5 N42A C1 34(4) . . ?
C5 N42A C43A 129(4) . . ?
H43A C43A N42A 115.2(19) . . ?
C44A C43A N42A 130(3) . . ?
C44A C43A H43A 115.2(13) . . ?
C45A C44A C43A 118.7 . . ?
C49A C44A C43A 121.3 . . ?
C49A C44A C45A 120.0 . . ?
H45A C45A C44A 120.0(6) . . ?
C46A C45A C44A 120.00000000(3) . . ?
C46A C45A H45A 120.0(6) . . ?
H46A C46A C45A 120.0(6) . . ?
C47A C46A C45A 120.00000000(2) . . ?
C47A C46A H46A 120.0(6) . . ?
H47A C47A C46A 120.0(6) . . ?
C48C C47A C46A 120.000000000(17) . . ?
C48C C47A H47A 120.0(6) . . ?
H48C C48C C47A 120.0(6) . . ?
C49A C48C C47A 120.0 . . ?
C49A C48C H48C 120.0(6) . . ?
C48C C49A C44A 120.000000000(15) . . ?
O50A C49A C44A 126.5(17) . . ?
O50A C49A C48C 113.4(17) . . ?
Cu3 O50A Tb1b 94.3(8) . . ?
C49A O50A Tb1b 138.4(18) . . ?
C49A O50A Cu3 125.8(18) . . ?
C1 C2 N39A 109(4) . . ?
H2a C2 N39A 104(3) . . ?
H2a C2 C1 109.3 . . ?
H2b C2 N39A 113(3) . . ?
H2b C2 C1 112.2 . . ?
H2b C2 H2a 109.5 . . ?
N42A C5 C4 102(5) . . ?
H5a C5 C4 113.5 . . ?
H5a C5 N42A 113(3) . . ?
H5b C5 C4 109.7 . . ?
H5b C5 N42A 109(3) . . ?
H5b C5 H5a 109.7 . . ?
O331 Tb1a O31 62.8(10) . . y
O50 Tb1a O31 62.7(13) . . y
O50 Tb1a O331 120.6(13) . . y
O61 Tb1a O31 150.5(13) . . y
O61 Tb1a O331 111.8(6) . . y
O61 Tb1a O50 104.0(11) . . y
O63 Tb1a O31 130.0(10) . . y
O63 Tb1a O331 67.6(6) . . y
O63 Tb1a O50 151.2(12) . . y
O63 Tb1a O61 51.2(5) . . y
O71 Tb1a O31 121.8(10) . . y
O71 Tb1a O331 167.5(8) . . y
O71 Tb1a O50 69.2(12) . . y
O71 Tb1a O61 70.3(5) . . y
O71 Tb1a O63 107.9(5) . . y
O73 Tb1a O31 141.2(13) . . y
O73 Tb1a O331 122.9(8) . . y
O73 Tb1a O50 113.9(13) . . y
O73 Tb1a O61 67.5(5) . . y
O73 Tb1a O63 73.3(6) . . y
O73 Tb1a O71 45.5(5) . . y
O81 Tb1a O31 71.4(13) . . y
O81 Tb1a O331 106.7(7) . . y
O81 Tb1a O50 76.0(13) . . y
O81 Tb1a O61 133.7(5) . . y
O81 Tb1a O63 130.5(6) . . y
O81 Tb1a O71 66.7(5) . . y
O81 Tb1a O73 70.5(5) . . y
O83 Tb1a O31 82.0(12) . . y
O83 Tb1a O331 67.0(9) . . y
O83 Tb1a O50 124.9(12) . . y
O83 Tb1a O61 124.2(6) . . y
O83 Tb1a O63 83.9(6) . . y
O83 Tb1a O71 101.3(6) . . y
O83 Tb1a O73 69.1(6) . . y
O83 Tb1a O81 52.2(5) . . y
O1W Tb1a O31 77.5(13) . . y
O1W Tb1a O331 76.1(8) . . y
O1W Tb1a O50 71.1(13) . . y
O1W Tb1a O61 73.1(5) . . y
O1W Tb1a O63 86.0(5) . . y
O1W Tb1a O71 115.8(4) . . y
O1W Tb1a O73 140.4(5) . . y
O1W Tb1a O81 142.4(5) . . y
O1W Tb1a O83 142.9(6) . . y

loop_
_geom_bond_atom_site_label_1
_geom_bond_atom_site_label_2
_geom_bond_distance
_geom_bond_site_symmetry_2
_geom_bond_publ_flag
Tb1b O61 2.402(14) . y
Tb1b O63 2.558(15) . y
Tb1b O71 2.320(17) . y
Tb1b O73 2.488(14) . y
Tb1b O81 2.478(13) . y
Tb1b O83 2.638(17) . y
Tb1b O1W 2.463(12) . y
Tb1b O31A 2.26(2) . y
Tb1b O3 2.767(17) . y
Tb1b O50A 2.51(2) . y
Cu2 O11 1.906(12) . y
Cu2 N19 1.935(16) . y
Cu2 N22 1.938(15) . y
Cu2 O30 1.900(12) . y
Cu3 O31 1.75(4) . y
Cu3 N39 1.73(5) . y
Cu3 N42 2.05(5) . y
Cu3 O50 2.01(5) . y
Cu3 O31A 1.84(2) . y
Cu3 N39A 1.82(3) . y
Cu3 N42A 1.98(3) . y
Cu3 O50A 2.00(2) . y
O11 C12 1.29(2) . ?
C12 C13 1.43(2) . ?
C12 C17 1.40(3) . ?
C13 H13 0.9400 . ?
C13 C14 1.36(3) . ?
C14 H14 0.9400 . ?
C14 C15 1.38(3) . ?
C15 H15 0.9400 . ?
C15 C16 1.38(3) . ?
C16 H16 0.9400 . ?
C16 C17 1.41(3) . ?
C17 C18 1.41(3) . ?
C18 H18 0.9400 . ?
C18 N19 1.25(2) . ?
N19 C20 1.51(2) . ?
C20 H20a 0.9800 . ?
C20 H20b 0.9800 . ?
C20 C21 1.47(3) . ?
C21 H21a 0.9800 . ?
C21 H21b 0.9800 . ?
C21 N22 1.45(2) . ?
N22 C23 1.27(2) . ?
C23 H23 0.9400 . ?
C23 C24 1.45(3) . ?
C24 C25 1.43(3) . ?
C24 C29 1.40(3) . ?
C25 H25 0.9400 . ?
C25 C26 1.35(3) . ?
C26 H26 0.9400 . ?
C26 C27 1.41(3) . ?
C27 H27 0.9400 . ?
C27 C28 1.33(3) . ?
C28 O281 1.41(2) . ?
C28 C29 1.42(3) . ?
O281 C282 1.43(2) . ?
C282 H28a 0.9700 . ?
C282 H28b 0.9700 . ?
C282 H28c 0.9700 . ?
C29 O30 1.32(2) . ?
O31 C32 1.41(3) . ?
O31 Tb1a 2.36(4) . y
O331 C332 1.398(16) . ?
O331 C33A 1.366(15) . ?
O331 Tb1a 2.87(3) . y
C332 H33a 0.9700 . ?
C332 H33b 0.9700 . ?
C332 H33c 0.9700 . ?
C37 C32 1.3900 . ?
C37 C36 1.3900 . ?
C37 C38 1.44(3) . ?
C32 C33A 1.3900 . ?
C33A C34 1.3900 . ?
C34 H34 0.9400 . ?
C34 C35 1.3900 . ?
C35 H35 0.9400 . ?
C35 C36 1.3900 . ?
C36 H36 0.9400 . ?
C38 H38 0.9400 . ?
C38 N39 1.25(3) . ?
N39 C40 1.45(3) . ?
C40 H40a 0.9800 . ?
C40 H40b 0.9800 . ?
C40 C41 1.457(9) . ?
C41 H41a 0.9800 . ?
C41 H41b 0.9800 . ?
C41 N42 1.45(3) . ?
N42 C43 1.25(3) . ?
C43 H43 0.9400 . ?
C43 C44 1.46(3) . ?
C44 C45 1.3900 . ?
C44 C49 1.3900 . ?
C45 H45 0.9400 . ?
C45 C46 1.3900 . ?
C46 H46 0.9400 . ?
C46 C47 1.3900 . ?
C47 H47 0.9400 . ?
C47 C48B 1.3900 . ?
C48B H48B 0.9400 . ?
C48B C49 1.3900 . ?
C49 O50 1.30(3) . ?
O50 Tb1a 2.47(5) . y
O61 N62 1.22(2) . ?
O61 Tb1a 2.597(15) . y
N62 O63 1.25(2) . ?
N62 O64 1.25(2) . ?
O63 Tb1a 2.241(16) . y
O71 N72 1.24(2) . ?
O71 Tb1a 2.841(17) . y
N72 O73 1.30(3) . ?
N72 O74 1.18(3) . ?
O73 Tb1a 2.615(15) . y
O81 N82 1.24(2) . ?
O81 Tb1a 2.465(14) . y
N82 O83 1.22(2) . ?
N82 O84 1.23(2) . ?
O83 Tb1a 2.213(17) . y
O1W H1Wc 0.8601 . ?
O1W H1Wd 0.8599 . ?
O1W H1Wa 0.8600 . ?
O1W H1Wb 0.8599 . ?
O1W Tb1a 2.406(12) . y
O31A C32A 1.408(19) . ?
C37A C32A 1.3900 . ?
C37A C36A 1.3900 . ?
C37A C38A 1.45(2) . ?
C32A C33B 1.3900 . ?
C33B C34A 1.3900 . ?
C33B O3 1.404(18) . ?
C34A H34A 0.9400 . ?
C34A C35A 1.3900 . ?
C35A H35A 0.9400 . ?
C35A C36A 1.3900 . ?
C36A H36A 0.9400 . ?
C38A H38A 0.9400 . ?
C38A N39A 1.26(3) . ?
O3 C3 1.41(2) . ?
N39A C4 1.44(3) . ?
N39A C2 1.49(8) . ?
C3 H3a 0.9700 . ?
C3 H3b 0.9700 . ?
C3 H3c 0.9700 . ?
C4 H4a 0.9785 . ?
C4 H4b 0.9794 . ?
C4 C5 1.48(9) . ?
C1 H1a 0.9785 . ?
C1 H1b 0.9747 . ?
C1 N42A 1.45(3) . ?
C1 C2 1.457(9) . ?
N42A C43A 1.25(3) . ?
N42A C5 1.61(8) . ?
C43A H43A 0.9400 . ?
C43A C44A 1.46(2) . ?
C44A C45A 1.3900 . ?
C44A C49A 1.3900 . ?
C45A H45A 0.9400 . ?
C45A C46A 1.3900 . ?
C46A H46A 0.9400 . ?
C46A C47A 1.3900 . ?
C47A H47A 0.9400 . ?
C47A C48C 1.3900 . ?
C48C H48C 0.9400 . ?
C48C C49A 1.3900 . ?
C49A O50A 1.29(2) . ?
C2 H2a 0.9766 . ?
C2 H2b 0.9802 . ?
C5 H5a 0.9776 . ?
C5 H5b 0.9788 . ?

loop_
_geom_torsion_atom_site_label_1
_geom_torsion_atom_site_label_2
_geom_torsion_atom_site_label_3
_geom_torsion_atom_site_label_4
_geom_torsion
_geom_torsion_site_symmetry_1
_geom_torsion_site_symmetry_2
_geom_torsion_site_symmetry_3
_geom_torsion_site_symmetry_4
_geom_torsion_publ_flag
Tb1b O61 N62 O63 12.2(13) . . . . ?
Tb1b O61 N62 O64 -170.2(17) . . . . ?
Tb1b O63 N62 O61 -11.3(13) . . . . ?
Tb1b O63 N62 O64 171.1(16) . . . . ?
Tb1b O71 N72 O73 -0.3(12) . . . . ?
Tb1b O71 N72 O74 -174.6(15) . . . . ?
Tb1b O73 N72 O71 0.3(12) . . . . ?
Tb1b O73 N72 O74 175.0(14) . . . . ?
Tb1b O81 N82 O83 -2.3(12) . . . . ?
Tb1b O81 N82 O84 -179.3(11) . . . . ?
Tb1b O83 N82 O81 2.1(11) . . . . ?
Tb1b O83 N82 O84 178.9(11) . . . . ?
Tb1b O31A C32A C37A -153.2(13) . . . . ?
Tb1b O31A C32A C33B 24(2) . . . . ?
Tb1b O3 C33B C32A -22.6(12) . . . . ?
Tb1b O3 C33B C34A 159.8(8) . . . . ?
Tb1b O50A C49A C44A 154(2) . . . . ?
Tb1b O50A C49A C48C -23(4) . . . . ?
Cu2 O11 C12 C13 -168.5(13) . . . . ?
Cu2 O11 C12 C17 10.2(15) . . . . ?
Cu2 N19 C18 C17 -9(2) . . . . ?
Cu2 N19 C20 C21 -26.7(14) . . . . ?
Cu2 N22 C21 C20 -34.1(13) . . . . ?
Cu2 N22 C23 C24 0.3(17) . . . . ?
Cu2 O30 C29 C24 19.4(14) . . . . ?
Cu2 O30 C29 C28 -165.6(14) . . . . ?
Cu3 O31 C32 C37 4(5) . . . . ?
Cu3 O31 C32 C33A 177(3) . . . . ?
Cu3 N39 C38 C37 -8(6) . . . . ?
Cu3 N39 C40 C41 -12(6) . . . . ?
Cu3 N42 C41 C40 -28(4) . . . . ?
Cu3 N42 C43 C44 -1(5) . . . . ?
Cu3 O50 C49 C44 2(7) . . . . ?
Cu3 O50 C49 C48B -174(3) . . . . ?
Cu3 O31A C32A C37A 15(3) . . . . ?
Cu3 O31A C32A C33B -167.8(13) . . . . ?
Cu3 N39A C38A C37A -5(4) . . . . ?
Cu3 N39A C4 C5 47(4) . . . . ?
Cu3 N39A C2 C1 -29(4) . . . . ?
Cu3 N42A C1 C2 -32(4) . . . . ?
Cu3 N42A C43A C44A 3(4) . . . . ?
Cu3 N42A C5 C4 50(4) . . . . ?
Cu3 O50A C49A C44A -8(4) . . . . ?
Cu3 O50A C49A C48C 175.5(19) . . . . ?
O11 C12 C13 C14 177.5(17) . . . . ?
O11 C12 C17 C16 -178.6(19) . . . . ?
O11 C12 C17 C18 2(2) . . . . ?
C12 C13 C14 C15 2(2) . . . . ?
C12 C17 C16 C15 1(2) . . . . ?
C12 C17 C18 N19 -3(2) . . . . ?
C13 C14 C15 C16 -1(2) . . . . ?
C14 C15 C16 C17 0(3) . . . . ?
C15 C16 C17 C18 180(2) . . . . ?
C16 C17 C18 N19 177.7(19) . . . . ?
C17 C18 N19 C20 178(2) . . . . ?
C18 N19 C20 C21 147(2) . . . . ?
N19 C20 C21 N22 38.8(17) . . . . ?
C20 C21 N22 C23 146.2(16) . . . . ?
C21 N22 C23 C24 179.9(16) . . . . ?
N22 C23 C24 C25 174.3(19) . . . . ?
N22 C23 C24 C29 -9(2) . . . . ?
C23 C24 C25 C26 178(2) . . . . ?
C23 C24 C29 C28 -176.3(17) . . . . ?
C23 C24 C29 O30 -1(2) . . . . ?
C24 C25 C26 C27 1(3) . . . . ?
C24 C29 C28 C27 -5(2) . . . . ?
C24 C29 C28 O281 -179.9(16) . . . . ?
C25 C26 C27 C28 -5(3) . . . . ?
C26 C27 C28 O281 -178.2(17) . . . . ?
C26 C27 C28 C29 7(3) . . . . ?
C27 C28 O281 C282 9(2) . . . . ?
C27 C28 C29 O30 180(2) . . . . ?
O31 C32 C37 C36 173(3) . . . . ?
O31 C32 C37 C38 -5(6) . . . . ?
O31 C32 C33A O331 9(5) . . . . ?
O31 C32 C33A C34 -173(3) . . . . ?
O331 C33A C32 C37 -178(2) . . . . ?
O331 C33A C34 C35 178(2) . . . . ?
C37 C32 C33A C34 0(3) . . . . ?
C37 C36 C35 C34 0(3) . . . . ?
C37 C38 N39 C40 -179(7) . . . . ?
C32 C33A C34 C35 0(3) . . . . ?
C33A C34 C35 C36 -0(3) . . . . ?
C38 N39 C40 C41 159(7) . . . . ?
N39 C40 C41 N42 26(7) . . . . ?
C40 C41 N42 C43 161(5) . . . . ?
C41 N42 C43 C44 168(6) . . . . ?
N42 C43 C44 C45 176(5) . . . . ?
N42 C43 C44 C49 1(8) . . . . ?
C43 C44 C45 C46 -175(3) . . . . ?
C43 C44 C49 C48B 174(3) . . . . ?
C43 C44 C49 O50 -2(6) . . . . ?
C44 C45 C46 C47 0(4) . . . . ?
C44 C49 C48B C47 0(4) . . . . ?
C44 C49 O50 Tb1a -145(3) . . . . ?
C45 C46 C47 C48B 0(4) . . . . ?
C46 C47 C48B C49 0(3) . . . . ?
C47 C48B C49 O50 177(3) . . . . ?
C48B C49 O50 Tb1a 39(4) . . . . ?
O61 N62 O63 Tb1a -9(2) . . . . ?
O71 N72 O73 Tb1a -3(2) . . . . ?
O81 N82 O83 Tb1a -4.9(15) . . . . ?
O31A C32A C37A C36A 176.8(14) . . . . ?
O31A C32A C37A C38A -8(3) . . . . ?
O31A C32A C33B C34A -177.1(13) . . . . ?
O31A C32A C33B O3 5(2) . . . . ?
C37A C32A C33B C34A 0.0(16) . . . . ?
C37A C32A C33B O3 -177.8(9) . . . . ?
C37A C36A C35A C34A 0.0(15) . . . . ?
C37A C38A N39A C4 -166(5) . . . . ?
C37A C38A N39A C2 171(5) . . . . ?
C32A C33B C34A C35A -0.0(15) . . . . ?
C32A C33B O3 C3 -172.9(17) . . . . ?
C33B C34A C35A C36A -0.0(15) . . . . ?
C38A N39A C4 C5 -150(6) . . . . ?
C38A N39A C2 C1 155(6) . . . . ?
N39A C4 C5 N42A -58(4) . . . . ?
N39A C2 C1 N42A 37(6) . . . . ?
C4 C5 N42A C1 -61(7) . . . . ?
C4 C5 N42A C43A -149(4) . . . . ?
C1 N42A C43A C44A 165(4) . . . . ?
N42A C43A C44A C45A 179(3) . . . . ?
N42A C43A C44A C49A 1(5) . . . . ?
C43A C44A C45A C46A -178.0(17) . . . . ?
C43A C44A C49A C48C 178.0(18) . . . . ?
C43A C44A C49A O50A 1(3) . . . . ?
C44A C45A C46A C47A 0.0(17) . . . . ?
C44A C49A C48C C47A 0.0(18) . . . . ?
C45A C46A C47A C48C -0.0(18) . . . . ?
C46A C47A C48C C49A 0.0(18) . . . . ?
C47A C48C C49A O50A 177.1(17) . . . . ?

loop_
_restr_distance_atom_site_label_1
_restr_distance_atom_site_label_2
_restr_distance_site_symmetry_2
_restr_distance_target
_restr_distance_target_weight_param
_restr_distance_diff
O331 C332 1 1.4000 0.0200 0.0024
C33A O331 1 1.3500 0.0200 -0.0165
C41 C40 1 1.4570 0.0100 0.0002
C1 C4 1 1.4570 0.0100 0.0004
C2 C1 1 1.4570 0.0100 -0.0001

loop_
_restr_equal_distance_atom_site_label_1
_restr_equal_distance_atom_site_label_2
_restr_equal_distance_site_symmetry_2
_restr_equal_distance_class_id
O31 C37 1 11
O31 C32 1 1
O31 C33A 1 12
O331 C332 1 7
O331 C32 1 13
O331 C33A 1 2
O331 C34 1 14
C332 C33A 1 15
C37 C32 1 3
C37 C33A 1 16
C37 C35 1 18
C37 C36 1 4
C37 C38 1 5
C37 N39 1 20
C32 C33A 1 6
C32 C34 1 22
C32 C36 1 24
C32 C38 1 26
C33A C34 1 8
C33A C35 1 27
C34 C35 1 9
C34 C36 1 29
C35 C36 1 10
C36 C38 1 32
C38 N39 1 17
C38 C40 1 38
N39 C40 1 19
N39 C41 1 39
C40 C41 1 21
C40 N42 1 40
C41 N42 1 23
C41 C43 1 41
N42 C43 1 25
N42 C44 1 42
C43 C44 1 28
C43 C45 1 43
C43 C49 1 44
C44 C45 1 30
C44 C46 1 45
C44 C48B 1 46
C44 C49 1 31
C44 O50 1 47
C45 C46 1 33
C45 C47 1 48
C45 C49 1 49
C46 C47 1 34
C46 C48B 1 50
C47 C48B 1 35
C47 C49 1 51
C48B C49 1 36
C48B O50 1 52
C49 O50 1 37
O31A C37A 1 11
O31A C32A 1 1
O31A C33B 1 12
C37A C32A 1 3
C37A C33B 1 16
C37A C35A 1 18
C37A C36A 1 4
C37A C38A 1 5
C37A N39A 1 20
C32A C33B 1 6
C32A C34A 1 22
C32A C36A 1 24
C32A C38A 1 26
C33B C34A 1 8
C33B C35A 1 27
C34A C35A 1 9
C34A C36A 1 29
C35A C36A 1 10
C36A C38A 1 32
C38A N39A 1 17
C38A C4 1 38
O3 C32A 1 13
O3 C33B 1 2
O3 C34A 1 14
O3 C3 1 7
N39A C4 1 19
N39A C1 1 39
C3 C33B 1 15
C4 C1 1 21
C4 N42A 1 40
C1 N42A 1 23
C1 C43A 1 41
N42A C43A 1 25
N42A C44A 1 42
C43A C44A 1 28
C43A C45A 1 43
C43A C49A 1 44
C44A C45A 1 30
C44A C46A 1 45
C44A C48C 1 46
C44A C49A 1 31
C44A O50A 1 47
C45A C46A 1 33
C45A C47A 1 48
C45A C49A 1 49
C46A C47A 1 34
C46A C48C 1 50
C47A C48C 1 35
C47A C49A 1 51
C48C C49A 1 36
C48C O50A 1 52
C49A O50A 1 37

loop_
_restr_equal_distance_class_class_id
_restr_equal_distance_class_target_weight_param
_restr_equal_distance_class_average
_restr_equal_distance_class_esd
_restr_equal_distance_class_diff_max
1 0.0200 1.4074 0.0006 0.0006
2 0.0200 1.3852 0.0187 0.0187
3 0.0200 1.3900 0.0000 0.0000
4 0.0200 1.3900 0.0000 0.0000
5 0.0200 1.4421 0.0032 0.0032
6 0.0200 1.3900 0.0000 0.0000
7 0.0200 1.4041 0.0065 0.0065
8 0.0200 1.3900 0.0000 0.0000
9 0.0200 1.3900 0.0000 0.0000
10 0.0200 1.3900 0.0000 0.0000
11 0.0400 2.4438 0.0331 0.0331
12 0.0400 2.3970 0.0323 0.0323
13 0.0400 2.3603 0.0036 0.0036
14 0.0400 2.4435 0.0340 0.0340
15 0.0400 2.3626 0.0115 0.0115
16 0.0400 2.4076 0.0000 0.0000
17 0.0200 1.2573 0.0058 0.0058
18 0.0400 2.4076 0.0000 0.0000
19 0.0200 1.4435 0.0069 0.0069
20 0.0400 2.4419 0.0037 0.0037
21 0.0200 1.4567 0.0001 0.0001
22 0.0400 2.4076 0.0000 0.0000
23 0.0200 1.4525 0.0013 0.0013
24 0.0400 2.4076 0.0000 0.0000
25 0.0200 1.2523 0.0014 0.0014
26 0.0400 2.4654 0.0075 0.0075
27 0.0400 2.4076 0.0000 0.0000
28 0.0200 1.4624 0.0013 0.0013
29 0.0400 2.4076 0.0000 0.0000
30 0.0200 1.3900 0.0000 0.0000
31 0.0200 1.3900 0.0000 0.0000
32 0.0400 2.4386 0.0124 0.0124
33 0.0200 1.3900 0.0000 0.0000
34 0.0200 1.3900 0.0000 0.0000
35 0.0200 1.3900 0.0000 0.0000
36 0.0200 1.3900 0.0000 0.0000
37 0.0200 1.2983 0.0042 0.0042
38 0.0400 2.2853 0.0092 0.0092
39 0.0400 2.3827 0.0102 0.0102
40 0.0400 2.3886 0.0105 0.0105
41 0.0400 2.3759 0.0274 0.0274
42 0.0400 2.4449 0.0113 0.0113
43 0.0400 2.4362 0.0168 0.0168
44 0.0400 2.5016 0.0165 0.0165
45 0.0400 2.4076 0.0000 0.0000
46 0.0400 2.4076 0.0000 0.0000
47 0.0400 2.4011 0.0037 0.0037
48 0.0400 2.4076 0.0000 0.0000
49 0.0400 2.4076 0.0000 0.0000
50 0.0400 2.4076 0.0000 0.0000
51 0.0400 2.4076 0.0000 0.0000
52 0.0400 2.2474 0.0033 0.0033

loop_
_restr_U_iso_atom_site_label
_restr_U_iso_weight_param
C26 0.0500
O31 0.0040
O331 0.0500
C332 0.0500
C37 0.0200
C32 0.0200
C33A 0.0200
C34 0.0200
C35 0.0200
C36 0.0200
C38 0.0500
C40 0.0500
C44 0.0500
C45 0.0500
C46 0.0500
C47 0.0500
C48B 0.0500
O50 0.0040
O31A 0.0040
O50A 0.0040

loop_
_restr_rigu_atom_site_label_1
_restr_rigu_atom_site_label_2
_restr_rigu_target_weight_param
_restr_rigu_u13_diff
_restr_rigu_u23_diff
_restr_rigu_u33_diff
O11 C12 0.004000 -0.000328 0.000701 -0.000172
O11 C12 0.004000 -0.000328 0.000701 -0.000172
O11 C13 0.004000 0.002815 0.001779 -0.004237
O11 C13 0.004000 0.002815 0.001779 -0.004237
O11 C17 0.004000 -0.004485 0.001108 -0.004039
O11 C17 0.004000 -0.004485 0.001108 -0.004039
C12 C13 0.004000 0.000823 -0.001068 0.001844
C12 C13 0.004000 0.000823 -0.001068 0.001844
C12 C14 0.004000 0.000428 0.002427 -0.001964
C12 C14 0.004000 0.000428 0.002427 -0.001964
C12 C16 0.004000 -0.003484 -0.000300 -0.003858
C12 C16 0.004000 -0.003484 -0.000300 -0.003858
C12 C17 0.004000 0.001453 0.000793 0.000745
C12 C17 0.004000 0.001453 0.000793 0.000745
C12 C18 0.004000 0.002143 0.000962 0.002067
C12 C18 0.004000 0.002143 0.000962 0.002067
C13 C14 0.004000 -0.000034 -0.000024 0.000078
C13 C14 0.004000 -0.000034 -0.000024 0.000078
C13 C15 0.004000 -0.003242 -0.001458 -0.002422
C13 C15 0.004000 -0.003242 -0.001458 -0.002422
C13 C17 0.004000 0.005545 0.002835 0.002685
C13 C17 0.004000 0.005545 0.002835 0.002685
C14 C15 0.004000 0.000115 0.000608 0.000257
C14 C15 0.004000 0.000115 0.000608 0.000257
C14 C16 0.004000 0.004596 0.001573 0.002221
C14 C16 0.004000 0.004596 0.001573 0.002221
C15 C16 0.004000 0.000766 0.000009 0.000341
C15 C16 0.004000 0.000766 0.000009 0.000341
C15 C17 0.004000 0.001565 -0.002351 0.002365
C15 C17 0.004000 0.001565 -0.002351 0.002365
C16 C17 0.004000 -0.001087 -0.000254 -0.000359
C16 C17 0.004000 -0.001087 -0.000254 -0.000359
C16 C18 0.004000 0.004616 -0.002949 -0.000055
C16 C18 0.004000 0.004616 -0.002949 -0.000055
C17 C18 0.004000 0.001544 0.000523 -0.000471
C17 C18 0.004000 0.001544 0.000523 -0.000471
C17 N19 0.004000 0.001704 -0.004216 -0.000622
C17 N19 0.004000 0.001704 -0.004216 -0.000622
C18 N19 0.004000 0.000618 -0.000596 0.000101
C18 N19 0.004000 0.000618 -0.000596 0.000101
C18 C20 0.004000 0.004194 0.000921 -0.000273
C18 C20 0.004000 0.004194 0.000921 -0.000273
N19 C20 0.004000 -0.002562 0.000650 -0.000930
N19 C20 0.004000 -0.002562 0.000650 -0.000930
N19 C21 0.004000 -0.000237 0.001809 0.000644
N19 C21 0.004000 -0.000237 0.001809 0.000644
C20 C21 0.004000 0.001664 -0.000493 -0.001171
C20 C21 0.004000 0.001664 -0.000493 -0.001171
C20 N22 0.004000 0.005457 0.005337 0.001895
C20 N22 0.004000 0.005457 0.005337 0.001895
C21 N22 0.004000 -0.000571 -0.001215 0.001844
C21 N22 0.004000 -0.000571 -0.001215 0.001844
C21 C23 0.004000 0.006181 0.002427 -0.001437
C21 C23 0.004000 0.006181 0.002427 -0.001437
N22 C23 0.004000 -0.001557 0.002315 -0.000371
N22 C23 0.004000 -0.001557 0.002315 -0.000371
N22 C24 0.004000 0.005559 0.000650 -0.001014
N22 C24 0.004000 0.005559 0.000650 -0.001014
C23 C24 0.004000 -0.000112 0.002916 0.000811
C23 C24 0.004000 -0.000112 0.002916 0.000811
C23 C25 0.004000 0.003601 0.004179 0.000427
C23 C25 0.004000 0.003601 0.004179 0.000427
C23 C29 0.004000 -0.008412 0.000846 0.000779
C23 C29 0.004000 -0.008412 0.000846 0.000779
C24 C25 0.004000 -0.000330 -0.001709 0.001017
C24 C25 0.004000 -0.000330 -0.001709 0.001017
C24 C26 0.004000 0.001225 0.001869 -0.002858
C24 C26 0.004000 0.001225 0.001869 -0.002858
C24 C28 0.004000 -0.006203 0.005411 0.000982
C24 C28 0.004000 -0.006203 0.005411 0.000982
C24 C29 0.004000 -0.001126 -0.001659 -0.000951
C24 C29 0.004000 -0.001126 -0.001659 -0.000951
C24 O30 0.004000 -0.001942 0.000335 0.005010
C24 O30 0.004000 -0.001942 0.000335 0.005010
C25 C26 0.004000 0.000532 0.000269 -0.000468
C25 C26 0.004000 0.000532 0.000269 -0.000468
C25 C27 0.004000 -0.004124 0.006401 0.000327
C25 C27 0.004000 -0.004124 0.006401 0.000327
C25 C29 0.004000 -0.000794 0.001716 0.003365
C25 C29 0.004000 -0.000794 0.001716 0.003365
C26 C27 0.004000 -0.001394 0.000442 -0.000081
C26 C27 0.004000 -0.001394 0.000442 -0.000081
C26 C28 0.004000 -0.001185 0.001445 0.003390
C26 C28 0.004000 -0.001185 0.001445 0.003390
C27 C28 0.004000 0.000876 0.000830 -0.000512
C27 C28 0.004000 0.000876 0.000830 -0.000512
C27 O281 0.004000 -0.001005 0.003048 0.002170
C27 O281 0.004000 -0.001005 0.003048 0.002170
C27 C29 0.004000 0.001445 0.000065 0.003316
C27 C29 0.004000 0.001445 0.000065 0.003316
C28 O281 0.004000 -0.001651 -0.002055 -0.000417
C28 O281 0.004000 -0.001651 -0.002055 -0.000417
C28 C282 0.004000 -0.004416 0.007975 -0.000219
C28 C282 0.004000 -0.004416 0.007975 -0.000219
C28 C29 0.004000 -0.000291 -0.000078 -0.000583
C28 C29 0.004000 -0.000291 -0.000078 -0.000583
C28 O30 0.004000 0.001700 0.001259 0.004717
C28 O30 0.004000 0.001700 0.001259 0.004717
O281 C282 0.004000 -0.001961 0.000363 -0.001669
O281 C282 0.004000 -0.001961 0.000363 -0.001669
O281 C29 0.004000 -0.007080 -0.003611 -0.001354
O281 C29 0.004000 -0.007080 -0.003611 -0.001354
C29 O30 0.004000 -0.000710 0.001809 0.000782
C29 O30 0.004000 -0.000710 0.001809 0.000782
O31 C37 0.004000 0.000894 0.003067 -0.003503
O31 C32 0.004000 0.000405 0.002034 -0.001475
O31 C33A 0.004000 0.001818 0.005715 -0.002532
O331 C332 0.004000 -0.001002 -0.001612 0.000781
O331 C32 0.004000 -0.003512 0.004155 0.002390
O331 C33A 0.004000 0.000979 0.000179 0.000022
O331 C34 0.004000 -0.007077 -0.004251 0.003132
C332 C33A 0.004000 -0.002036 0.003397 0.002942
C37 C32 0.004000 -0.000578 0.000432 -0.001367
C37 C33A 0.004000 0.003378 -0.005383 -0.000631
C37 C35 0.004000 0.001141 0.003871 -0.001771
C37 C36 0.004000 -0.000413 -0.000432 -0.000084
C37 C38 0.004000 0.000343 -0.000029 0.000043
C37 N39 0.004000 -0.000256 0.001681 -0.001771
C32 C33A 0.004000 0.000606 0.000014 0.000883
C32 C34 0.004000 0.001380 0.009111 0.000075
C32 C36 0.004000 0.000192 -0.000222 -0.002284
C32 C38 0.004000 0.000468 0.000240 -0.000271
C33A C34 0.004000 0.000189 0.000934 0.000479
C33A C35 0.004000 0.000970 -0.003312 -0.003228
C34 C35 0.004000 -0.000868 -0.001080 -0.000695
C34 C36 0.004000 0.002723 0.000921 -0.000754
C35 C36 0.004000 -0.000098 0.000305 0.000133
C36 C38 0.004000 0.004374 -0.001918 -0.000162
C38 N39 0.004000 0.000609 -0.000680 0.000337
C38 C40 0.004000 0.001402 -0.000109 -0.001746
N39 C40 0.004000 -0.001982 0.000255 0.001046
N39 C41 0.004000 0.001321 0.000949 -0.004513
C40 C41 0.004000 0.002706 -0.000882 0.000511
C40 N42 0.004000 0.001516 0.003134 0.000520
C41 N42 0.004000 0.002302 0.001335 0.000185
C41 C43 0.004000 0.000189 0.002267 -0.002325
N42 C43 0.004000 -0.000420 -0.001186 -0.000057
N42 C44 0.004000 0.000822 0.000698 -0.001653
C43 C44 0.004000 -0.000299 -0.000355 0.000268
C43 C45 0.004000 0.000953 -0.001220 -0.001212
C43 C49 0.004000 -0.001157 0.001600 -0.001034
C44 C45 0.004000 -0.000831 -0.000197 0.000517
C44 C46 0.004000 0.001045 -0.000233 -0.000825
C44 C48B 0.004000 -0.001878 0.001137 -0.001142
C44 C49 0.004000 -0.000066 -0.000372 -0.000169
C44 O50 0.004000 -0.003142 -0.001700 0.001970
C45 C46 0.004000 -0.000125 0.000086 -0.000175
C45 C47 0.004000 -0.000799 0.000906 -0.001343
C45 C49 0.004000 -0.003111 -0.001062 0.001389
C46 C47 0.004000 0.000023 0.000142 -0.000272
C46 C48B 0.004000 -0.002458 -0.000974 0.000825
C47 C48B 0.004000 0.000148 -0.000312 0.000218
C47 C49 0.004000 0.000938 0.000154 0.001249
C48B C49 0.004000 -0.000327 -0.000670 -0.000797
C48B O50 0.004000 0.000641 -0.000517 0.001752
C49 O50 0.004000 -0.000677 -0.000602 0.000581
O31A C37A 0.004000 -0.001940 0.002306 -0.001662
O31A C32A 0.004000 -0.000725 0.001889 -0.000707
O31A C33B 0.004000 0.000129 0.002558 -0.001162
C37A C32A 0.004000 -0.000487 0.000016 -0.000687
C37A C33B 0.004000 -0.003126 0.002996 -0.000785
C37A C35A 0.004000 0.002959 0.002569 -0.003006
C37A C36A 0.004000 0.000798 0.000517 -0.000066
C37A C38A 0.004000 0.000834 -0.000504 -0.000067
C37A N39A 0.004000 -0.000553 -0.004178 -0.000595
C32A C33B 0.004000 0.001196 0.001024 0.000875
C32A C34A 0.004000 0.003785 0.000601 -0.001326
C32A C36A 0.004000 -0.003003 0.000843 -0.001530
C32A C38A 0.004000 -0.000164 -0.003885 -0.000562
C32A O3 0.004000 -0.004747 0.003352 0.001804
C33B C34A 0.004000 0.000464 0.000988 0.000895
C33B C35A 0.004000 -0.003610 0.003442 -0.002289
C33B O3 0.004000 -0.001619 -0.000481 0.000236
C33B C3 0.004000 -0.005192 0.004556 0.000944
C34A C35A 0.004000 -0.000609 0.000775 -0.000576
C34A C36A 0.004000 -0.002938 -0.003899 0.000212
C34A O3 0.004000 -0.002885 -0.002679 0.001043
C35A C36A 0.004000 0.000315 -0.001361 -0.000223
C36A C38A 0.004000 0.005385 -0.002629 0.002646
C38A N39A 0.004000 0.000954 0.001295 0.000110
O3 C3 0.004000 -0.002407 -0.000845 -0.001836
N42A C43A 0.004000 0.000824 -0.001110 0.000602
N42A C44A 0.004000 -0.000029 0.001208 -0.003455
C43A C44A 0.004000 -0.000265 0.000147 0.000648
C43A C45A 0.004000 0.003108 -0.000269 -0.004942
C43A C49A 0.004000 0.007681 -0.001390 0.000717
C44A C45A 0.004000 -0.000468 -0.001004 0.002421
C44A C46A 0.004000 0.002554 0.005773 -0.005801
C44A C48C 0.004000 0.010158 -0.007142 -0.001329
C44A C49A 0.004000 0.002251 -0.000262 0.000016
C44A O50A 0.004000 -0.011326 0.001235 0.005288
C45A C46A 0.004000 0.000833 0.001196 -0.000620
C45A C47A 0.004000 0.010443 -0.006012 -0.001111
C45A C49A 0.004000 -0.006321 -0.003633 0.002937
C46A C47A 0.004000 0.002016 -0.000764 0.000347
C46A C48C 0.004000 -0.004475 -0.002964 0.005354
C47A C48C 0.004000 -0.000425 -0.000822 -0.000198
C47A C49A 0.004000 0.002397 -0.007695 0.002959
C48C C49A 0.004000 0.002715 -0.000534 -0.002143
C48C O50A 0.004000 0.008381 -0.017226 0.006396
C49A O50A 0.004000 -0.001086 -0.002565 -0.001351
